data_1100974
loop_
_publ_author_name
'Ruili Sang'
'Li Xu'

_publ_contact_author_address
;

 Fujian Institute of Research on the Structure of Matter,

 Chinese Academy of Sciences, Fuzhou, Fujian, 350002, China 

;
_publ_contact_author_email ' xuli65@hotmail.com '
_publ_contact_author_fax ' (86)591-83705045 '
_publ_contact_author_name ' Li Xu'
_publ_contact_author_phone ' (86)591-83705045 '
_publ_section_title
;

A Series of Single, Double, and Triple Me2biim-Bridged Dinuclear,

Trinuclear, and Polymeric Complexes: Syntheses, Crystal Structures, and

Luminescent Properties

;
_journal_name_full 'Inorganic Chemistry'
_journal_page_first 3731
_journal_page_last 3737
_journal_paper_doi 10.1021/ic048280x
_journal_volume 44
_journal_year 2005
_chemical_formula_sum 'C8 H12 Cl4 N4 Zn'
_chemical_formula_weight 371.39
_chemical_name_common '[ZnCl4][H2Me2biim]'
_chemical_name_systematic
; 

 ? 

;
_space_group_IT_number 15
_symmetry_cell_setting monoclinic
_symmetry_space_group_name_Hall '-C 2yc'
_symmetry_space_group_name_H-M 'C 1 2/c 1'
_atom_sites_solution_hydrogens geom
_atom_sites_solution_primary direct
_atom_sites_solution_secondary difmap
_audit_creation_method SHELXL-97
_cell_angle_alpha 90.00
_cell_angle_beta 117.899(3)
_cell_angle_gamma 90.00
_cell_formula_units_Z 4
_cell_length_a 15.816(3)
_cell_length_b 8.9899(17)
_cell_length_c 11.474(2)
_cell_measurement_reflns_used 1202
_cell_measurement_temperature 273(2)
_cell_volume 1441.8(5)
_computing_structure_refinement 'SHELXL-97 (Sheldrick, 1997)'
_computing_structure_solution 'SHELXS-97 (Sheldrick, 1990)'
_diffrn_ambient_temperature 273(2)
_diffrn_measured_fraction_theta_full 0.985
_diffrn_measured_fraction_theta_max 0.985
_diffrn_radiation_monochromator graphite
_diffrn_radiation_source 'fine-focus sealed tube'
_diffrn_radiation_type MoK\a
_diffrn_radiation_wavelength 0.71073
_diffrn_reflns_av_R_equivalents 0.0379
_diffrn_reflns_av_sigmaI/netI 0.0486
_diffrn_reflns_limit_h_max 18
_diffrn_reflns_limit_h_min -11
_diffrn_reflns_limit_k_max 10
_diffrn_reflns_limit_k_min -5
_diffrn_reflns_limit_l_max 9
_diffrn_reflns_limit_l_min -13
_diffrn_reflns_number 2179
_diffrn_reflns_theta_full 25.04
_diffrn_reflns_theta_max 25.04
_diffrn_reflns_theta_min 2.69
_exptl_absorpt_coefficient_mu 2.428
_exptl_absorpt_correction_T_max 1.0000
_exptl_absorpt_correction_T_min 0.6891
_exptl_absorpt_correction_type SADABS
_exptl_crystal_colour colorless
_exptl_crystal_density_diffrn 1.711
_exptl_crystal_density_method 'not measured'
_exptl_crystal_description prism
_exptl_crystal_F_000 744
_exptl_crystal_size_max 0.35
_exptl_crystal_size_mid 0.20
_exptl_crystal_size_min 0.10
_refine_diff_density_max 0.458
_refine_diff_density_min -0.569
_refine_diff_density_rms 0.124
_refine_ls_extinction_method none
_refine_ls_goodness_of_fit_ref 1.633
_refine_ls_hydrogen_treatment mixed
_refine_ls_matrix_type full
_refine_ls_number_parameters 78
_refine_ls_number_reflns 1268
_refine_ls_number_restraints 0
_refine_ls_restrained_S_all 1.633
_refine_ls_R_factor_all 0.0813
_refine_ls_R_factor_gt 0.0613
_refine_ls_shift/su_max 0.000
_refine_ls_shift/su_mean 0.000
_refine_ls_structure_factor_coef Fsqd
_refine_ls_weighting_details 'calc w=1/[\s^2^(Fo^2^)+(0.0460P)^2^+0.0000P] where P=(Fo^2^+2Fc^2^)/3'
_refine_ls_weighting_scheme calc
_refine_ls_wR_factor_gt 0.1299
_refine_ls_wR_factor_ref 0.1384
_reflns_number_gt 1030
_reflns_number_total 1268
_reflns_threshold_expression >2sigma(I)
_cod_data_source_file ic048280xsi20041208_095610_1.cif
_cod_data_source_block '[ZnCl4][H2Me2biim]'
_cod_database_code 1100974

loop_
_symmetry_equiv_pos_as_xyz
'x, y, z'
'-x, y, -z+1/2'
'x+1/2, y+1/2, z'
'-x+1/2, y+1/2, -z+1/2'
'-x, -y, -z'
'x, -y, z-1/2'
'-x+1/2, -y+1/2, -z'
'x+1/2, -y+1/2, z-1/2'

loop_
_atom_site_label
_atom_site_type_symbol
_atom_site_fract_x
_atom_site_fract_y
_atom_site_fract_z
_atom_site_U_iso_or_equiv
_atom_site_adp_type
_atom_site_occupancy
_atom_site_symmetry_multiplicity
_atom_site_calc_flag
_atom_site_refinement_flags
_atom_site_disorder_assembly
_atom_site_disorder_group
Zn Zn 0.5000 0.35216(10) 0.7500 0.0296(3) Uani 1 2 d S . .
Cl1 Cl 0.60069(11) 0.49552(17) 0.92496(15) 0.0443(5) Uani 1 1 d . . .
Cl2 Cl 0.41400(11) 0.2104(2) 0.81893(15) 0.0464(5) Uani 1 1 d . . .
N1 N 0.4387(3) 0.7449(6) 0.8450(5) 0.0391(12) Uani 1 1 d . . .
N2 N 0.3729(3) 0.8743(5) 0.6648(4) 0.0274(10) Uani 1 1 d . . .
C1 C 0.4546(3) 0.8119(6) 0.7526(5) 0.0277(12) Uani 1 1 d . . .
C2 C 0.3442(4) 0.7631(7) 0.8139(6) 0.0415(15) Uani 1 1 d . . .
H2 H 0.3139 0.7269 0.8607 0.050 Uiso 1 1 calc R . .
C3 C 0.3039(4) 0.8445(7) 0.7014(6) 0.0378(14) Uani 1 1 d . . .
H3 H 0.2404 0.8747 0.6569 0.045 Uiso 1 1 calc R . .
C4 C 0.3596(4) 0.9653(7) 0.5505(6) 0.0424(16) Uani 1 1 d . . .
H4C H 0.4184 0.9689 0.5455 0.064 Uiso 1 1 calc R . .
H4B H 0.3411 1.0643 0.5605 0.064 Uiso 1 1 calc R . .
H4A H 0.3105 0.9219 0.4712 0.064 Uiso 1 1 calc R . .

loop_
_atom_site_aniso_label
_atom_site_aniso_U_11
_atom_site_aniso_U_22
_atom_site_aniso_U_33
_atom_site_aniso_U_23
_atom_site_aniso_U_13
_atom_site_aniso_U_12
Zn 0.0271(5) 0.0347(6) 0.0276(5) 0.000 0.0133(4) 0.000
Cl1 0.0374(8) 0.0436(9) 0.0342(8) -0.0039(7) 0.0022(7) -0.0003(7)
Cl2 0.0499(10) 0.0539(11) 0.0501(10) -0.0022(8) 0.0356(8) -0.0091(8)
N1 0.033(3) 0.046(3) 0.039(3) 0.006(2) 0.018(2) 0.000(2)
N2 0.026(2) 0.030(3) 0.028(2) 0.001(2) 0.013(2) 0.0006(19)
C1 0.017(3) 0.029(3) 0.032(3) -0.001(2) 0.008(2) -0.005(2)
C2 0.034(3) 0.045(4) 0.047(4) 0.005(3) 0.020(3) 0.000(3)
C3 0.027(3) 0.048(4) 0.038(3) 0.000(3) 0.016(3) -0.001(3)
C4 0.039(3) 0.054(4) 0.040(3) 0.013(3) 0.024(3) 0.008(3)

loop_
_atom_type_symbol
_atom_type_description
_atom_type_scat_dispersion_real
_atom_type_scat_dispersion_imag
_atom_type_scat_source
C C 0.0033 0.0016 'International Tables Vol C Tables 4.2.6.8 and 6.1.1.4'
H H 0.0000 0.0000 'International Tables Vol C Tables 4.2.6.8 and 6.1.1.4'
N N 0.0061 0.0033 'International Tables Vol C Tables 4.2.6.8 and 6.1.1.4'
Cl Cl 0.1484 0.1585 'International Tables Vol C Tables 4.2.6.8 and 6.1.1.4'
Zn Zn 0.2839 1.4301 'International Tables Vol C Tables 4.2.6.8 and 6.1.1.4'

loop_
_geom_angle_atom_site_label_1
_geom_angle_atom_site_label_2
_geom_angle_atom_site_label_3
_geom_angle
_geom_angle_site_symmetry_1
_geom_angle_site_symmetry_3
_geom_angle_publ_flag
Cl2 Zn Cl2 111.35(10) 2_656 . ?
Cl2 Zn Cl1 109.81(6) 2_656 . ?
Cl2 Zn Cl1 107.24(6) . . ?
Cl2 Zn Cl1 107.24(6) 2_656 2_656 ?
Cl2 Zn Cl1 109.81(6) . 2_656 ?
Cl1 Zn Cl1 111.43(9) . 2_656 ?
C1 N1 C2 109.0(5) . . ?
C1 N2 C3 108.5(5) . . ?
C1 N2 C4 126.1(5) . . ?
C3 N2 C4 125.4(5) . . ?
N2 C1 N1 108.1(4) . . ?
N2 C1 C1 126.3(6) . 2_656 ?
N1 C1 C1 125.6(5) . 2_656 ?
C3 C2 N1 106.3(5) . . ?
C2 C3 N2 108.1(5) . . ?

loop_
_geom_bond_atom_site_label_1
_geom_bond_atom_site_label_2
_geom_bond_distance
_geom_bond_site_symmetry_2
_geom_bond_publ_flag
Zn Cl2 2.2597(16) 2_656 ?
Zn Cl2 2.2597(16) . ?
Zn Cl1 2.2881(16) . ?
Zn Cl1 2.2881(15) 2_656 ?
N1 C1 1.342(7) . ?
N1 C2 1.374(8) . ?
N2 C1 1.335(7) . ?
N2 C3 1.367(7) . ?
N2 C4 1.475(7) . ?
C1 C1 1.463(10) 2_656 ?
C2 C3 1.355(8) . ?
